data_7217130
loop_
_publ_author_name
'Mercadal, Nerea'
'Day, Stephen P.'
'Jarmyn, Andrew'
'Pitak, Mateusz B.'
'Coles, Simon J.'
'Wilson, Claire'
'Rees, Gregory J.'
'Hanna, John V.'
'Wallis, John D.'

_publ_section_title
;
 O- vs. N-protonation of 1-dimethylaminonaphthalene-8-ketones: formation
 of a peri N--C bond or a hydrogen bond to the pi-electron density of a
 carbonyl group
;
_journal_issue 36
_journal_name_full CrystEngComm
_journal_page_first 8363
_journal_paper_doi 10.1039/C4CE00981A
_journal_volume 16
_journal_year 2014
_chemical_formula_sum 'C17 H21 N O'
_chemical_formula_weight 255.35
_chemical_name_systematic
; 
1-dimethylamino-8-(2,2-dimethylpropanoyl)naphthalene 9
;
_space_group_IT_number 2
_symmetry_cell_setting triclinic
_symmetry_space_group_name_Hall '-P 1'
_symmetry_space_group_name_H-M 'P -1'
_atom_sites_solution_hydrogens geom
_atom_sites_solution_primary direct
_atom_sites_solution_secondary difmap
_audit_creation_method SHELXL-97
_cell_angle_alpha 73.685(5)
_cell_angle_beta 85.342(6)
_cell_angle_gamma 83.541(6)
_cell_formula_units_Z 4
_cell_length_a 10.4848(6)
_cell_length_b 12.0004(7)
_cell_length_c 12.0396(8)
_cell_measurement_reflns_used 11944
_cell_measurement_temperature 100(2)
_cell_measurement_theta_max 27.5
_cell_measurement_theta_min 3.4
_cell_volume 1442.66(16)
_computing_cell_refinement
;
CrystalClear-SM Expert 2.0 r11 (Rigaku, 2011)
;
_computing_data_collection
;
CrystalClear-SM Expert 2.0 r11 (Rigaku, 2011)
;
_computing_data_reduction
;
CrystalClear-SM Expert 2.0 r11 (Rigaku, 2011)
;
_computing_structure_refinement 'SHELXL-97 (Sheldrick, 1997)'
_computing_structure_solution 'SHELXS-97 (Sheldrick, 1990)'
_diffrn_ambient_temperature 100
_diffrn_detector CCD
_diffrn_detector_area_resol_mean 28.5714
_diffrn_measured_fraction_theta_full 0.997
_diffrn_measured_fraction_theta_max 0.997
_diffrn_measurement_device
;
AFC12 (Right): Kappa 3 circle
;
_diffrn_measurement_device_type
;
Rigaku Saturn724+ (2x2 bin mode)
;
_diffrn_measurement_method 'profile data from \w-scans'
_diffrn_measurement_specimen_support Mitegen
_diffrn_radiation_monochromator Confocal
_diffrn_radiation_type 'Mo K\a'
_diffrn_radiation_wavelength 0.71075
_diffrn_reflns_av_R_equivalents 0.0292
_diffrn_reflns_av_sigmaI/netI 0.0386
_diffrn_reflns_limit_h_max 13
_diffrn_reflns_limit_h_min -9
_diffrn_reflns_limit_k_max 15
_diffrn_reflns_limit_k_min -15
_diffrn_reflns_limit_l_max 15
_diffrn_reflns_limit_l_min -15
_diffrn_reflns_number 13798
_diffrn_reflns_theta_full 27.48
_diffrn_reflns_theta_max 27.48
_diffrn_reflns_theta_min 3.40
_diffrn_source 'Rotating Anode'
_diffrn_source_current 55.0
_diffrn_source_power 2.5
_diffrn_source_voltage 45.0
_exptl_absorpt_coefficient_mu 0.072
_exptl_absorpt_correction_T_max 1.000
_exptl_absorpt_correction_T_min 0.892
_exptl_absorpt_correction_type multi-scan
_exptl_absorpt_process_details
;
CrystalClear-SM Expert 2.0 r11 (Rigaku, 2011)
;
_exptl_crystal_colour Colourless
_exptl_crystal_density_diffrn 1.176
_exptl_crystal_density_method 'not measured'
_exptl_crystal_description Chunk
_exptl_crystal_F_000 552
_exptl_crystal_size_max 0.25
_exptl_crystal_size_mid 0.15
_exptl_crystal_size_min 0.10
_refine_diff_density_max 0.318
_refine_diff_density_min -0.202
_refine_diff_density_rms 0.038
_refine_ls_extinction_method none
_refine_ls_goodness_of_fit_ref 1.106
_refine_ls_hydrogen_treatment constr
_refine_ls_matrix_type full
_refine_ls_number_parameters 353
_refine_ls_number_reflns 6618
_refine_ls_number_restraints 0
_refine_ls_restrained_S_all 1.106
_refine_ls_R_factor_all 0.0484
_refine_ls_R_factor_gt 0.0393
_refine_ls_shift/su_max 0.000
_refine_ls_shift/su_mean 0.000
_refine_ls_structure_factor_coef Fsqd
_refine_ls_weighting_details 'calc w=1/[\s^2^(Fo^2^)+(0.0521P)^2^+0.1436P] where P=(Fo^2^+2Fc^2^)/3'
_refine_ls_weighting_scheme calc
_refine_ls_wR_factor_gt 0.1026
_refine_ls_wR_factor_ref 0.1059
_reflns_number_gt 5418
_reflns_number_total 6618
_reflns_threshold_expression >2sigma(I)
_cod_data_source_file c4ce00981a2.cif
_cod_data_source_block ketone9
_cod_depositor_comments
;
The following automatic conversions were performed:

'_exptl_absorpt_correction_type' value 'Multi-scan' changed to
'multi-scan' according to
/usr/data/users/saulius/crontab/automatic-downloads/rss-feeds/RSC/lib/dictionaries/cif_core.dic
dictionary named 'cif_core.dic' version 2.4.2 from 2011-04-26.

Automatic conversion script
Id: cif_fix_values 2281 2013-09-26 08:29:07Z andrius 

 Adding full bibliography for 7217128--7217139.cif.
;
_cod_original_cell_volume 1442.66(15)
_cod_original_sg_symbol_H-M P-1
_cod_database_code 7217130

loop_
_symmetry_equiv_pos_as_xyz
'x, y, z'
'-x, -y, -z'

loop_
_atom_site_label
_atom_site_type_symbol
_atom_site_fract_x
_atom_site_fract_y
_atom_site_fract_z
_atom_site_U_iso_or_equiv
_atom_site_adp_type
_atom_site_occupancy
_atom_site_symmetry_multiplicity
_atom_site_calc_flag
_atom_site_refinement_flags
O1A O 0.19374(8) 0.08159(6) 0.25045(6) 0.02482(18) Uani 1 1 d .
N1A N 0.03907(8) 0.25733(7) 0.04773(7) 0.01839(19) Uani 1 1 d .
C1A C -0.08392(10) 0.28618(8) 0.09729(8) 0.0173(2) Uani 1 1 d .
C2A C -0.18059(11) 0.35581(9) 0.03392(9) 0.0234(2) Uani 1 1 d .
H2A H -0.1649 0.3903 -0.0466 0.028 Uiso 1 1 calc R
C3A C -0.30269(11) 0.37712(10) 0.08606(10) 0.0276(2) Uani 1 1 d .
H3A H -0.3672 0.4280 0.0412 0.033 Uiso 1 1 calc R
C4A C -0.32864(11) 0.32506(10) 0.20057(10) 0.0256(2) Uani 1 1 d .
H4A H -0.4128 0.3360 0.2339 0.031 Uiso 1 1 calc R
C5A C -0.23136(10) 0.25491(9) 0.27015(9) 0.0194(2) Uani 1 1 d .
C6A C -0.25641(11) 0.20366(9) 0.39011(9) 0.0240(2) Uani 1 1 d .
H6A H -0.3412 0.2118 0.4231 0.029 Uiso 1 1 calc R
C7A C -0.16068(12) 0.14293(9) 0.45858(9) 0.0257(2) Uani 1 1 d .
H7A H -0.1791 0.1070 0.5384 0.031 Uiso 1 1 calc R
C8A C -0.03424(11) 0.13345(9) 0.41085(9) 0.0222(2) Uani 1 1 d .
H8A H 0.0327 0.0941 0.4601 0.027 Uiso 1 1 calc R
C9A C -0.00511(10) 0.17991(8) 0.29430(8) 0.0168(2) Uani 1 1 d .
C10A C -0.10542(10) 0.23895(8) 0.21993(8) 0.0159(2) Uani 1 1 d .
C11A C 0.05031(12) 0.13985(10) 0.03080(9) 0.0261(2) Uani 1 1 d .
H11A H -0.0022 0.1401 -0.0330 0.039 Uiso 1 1 calc R
H11B H 0.0203 0.0843 0.1020 0.039 Uiso 1 1 calc R
H11C H 0.1404 0.1168 0.0121 0.039 Uiso 1 1 calc R
C12A C 0.07718(11) 0.34200(10) -0.06028(9) 0.0259(2) Uani 1 1 d .
H12A H 0.0198 0.3429 -0.1209 0.039 Uiso 1 1 calc R
H12B H 0.1658 0.3200 -0.0842 0.039 Uiso 1 1 calc R
H29C H 0.0714 0.4198 -0.0479 0.039 Uiso 1 1 calc R
C13A C 0.13634(10) 0.17359(8) 0.25793(8) 0.0174(2) Uani 1 1 d .
C14A C 0.20981(10) 0.27776(9) 0.25626(8) 0.0181(2) Uani 1 1 d .
C15A C 0.31633(11) 0.29236(10) 0.16100(9) 0.0266(2) Uani 1 1 d .
H15A H 0.3724 0.2194 0.1721 0.040 Uiso 1 1 calc R
H15B H 0.3668 0.3553 0.1642 0.040 Uiso 1 1 calc R
H15C H 0.2784 0.3118 0.0854 0.040 Uiso 1 1 calc R
C16A C 0.27001(12) 0.24541(11) 0.37513(10) 0.0298(3) Uani 1 1 d .
H16A H 0.3203 0.3080 0.3793 0.045 Uiso 1 1 calc R
H16B H 0.3263 0.1727 0.3850 0.045 Uiso 1 1 calc R
H16C H 0.2017 0.2349 0.4367 0.045 Uiso 1 1 calc R
C17A C 0.12235(11) 0.39083(9) 0.24203(10) 0.0243(2) Uani 1 1 d .
H17A H 0.0844 0.4124 0.1663 0.036 Uiso 1 1 calc R
H17B H 0.1727 0.4531 0.2472 0.036 Uiso 1 1 calc R
H17C H 0.0538 0.3797 0.3034 0.036 Uiso 1 1 calc R
O1B O 0.42725(8) 0.71954(7) 0.41608(7) 0.0308(2) Uani 1 1 d .
N1B N 0.59119(9) 0.91580(7) 0.26463(7) 0.01991(19) Uani 1 1 d .
C1B C 0.71994(10) 0.86308(8) 0.28650(8) 0.0172(2) Uani 1 1 d .
C2B C 0.82342(11) 0.92766(9) 0.26992(9) 0.0225(2) Uani 1 1 d .
H2B H 0.8102 1.0102 0.2424 0.027 Uiso 1 1 calc R
C3B C 0.94872(11) 0.87428(10) 0.29273(9) 0.0247(2) Uani 1 1 d .
H3B H 1.0190 0.9206 0.2806 0.030 Uiso 1 1 calc R
C4B C 0.96896(11) 0.75598(10) 0.33226(9) 0.0233(2) Uani 1 1 d .
H4B H 1.0536 0.7203 0.3475 0.028 Uiso 1 1 calc R
C5B C 0.86545(10) 0.68568(9) 0.35086(8) 0.0195(2) Uani 1 1 d .
C6B C 0.88694(12) 0.56284(10) 0.39179(9) 0.0262(2) Uani 1 1 d .
H6B H 0.9722 0.5273 0.4040 0.031 Uiso 1 1 calc R
C7B C 0.78733(13) 0.49473(10) 0.41389(10) 0.0311(3) Uani 1 1 d .
H7B H 0.8030 0.4125 0.4429 0.037 Uiso 1 1 calc R
C8B C 0.66141(12) 0.54646(9) 0.39363(9) 0.0266(2) Uani 1 1 d .
H8B H 0.5923 0.4984 0.4107 0.032 Uiso 1 1 calc R
C9B C 0.63560(10) 0.66531(9) 0.34959(8) 0.0187(2) Uani 1 1 d .
C10B C 0.73821(10) 0.73885(8) 0.32789(8) 0.0169(2) Uani 1 1 d .
C11B C 0.52996(11) 0.95295(10) 0.36423(10) 0.0279(3) Uani 1 1 d .
H11X H 0.5718 1.0188 0.3731 0.042 Uiso 1 1 calc R
H11Y H 0.5386 0.8880 0.4347 0.042 Uiso 1 1 calc R
H11Z H 0.4386 0.9769 0.3513 0.042 Uiso 1 1 calc R
C12B C 0.58266(13) 1.01371(10) 0.15928(11) 0.0314(3) Uani 1 1 d .
H12X H 0.6204 1.0801 0.1716 0.047 Uiso 1 1 calc R
H12Y H 0.4923 1.0362 0.1413 0.047 Uiso 1 1 calc R
H12Z H 0.6296 0.9902 0.0945 0.047 Uiso 1 1 calc R
C13B C 0.49622(10) 0.70902(9) 0.33268(9) 0.0199(2) Uani 1 1 d .
C14B C 0.43654(10) 0.71420(9) 0.21864(9) 0.0211(2) Uani 1 1 d .
C15B C 0.32658(11) 0.81157(11) 0.19398(11) 0.0320(3) Uani 1 1 d .
H15X H 0.2813 0.8075 0.1273 0.048 Uiso 1 1 calc R
H15Y H 0.3614 0.8874 0.1768 0.048 Uiso 1 1 calc R
H15Z H 0.2666 0.8022 0.2620 0.048 Uiso 1 1 calc R
C16B C 0.38052(12) 0.59597(10) 0.24153(11) 0.0306(3) Uani 1 1 d .
H16X H 0.3178 0.5863 0.3077 0.046 Uiso 1 1 calc R
H16Y H 0.4500 0.5328 0.2587 0.046 Uiso 1 1 calc R
H16Z H 0.3381 0.5936 0.1727 0.046 Uiso 1 1 calc R
C17B C 0.53424(11) 0.72792(10) 0.11648(9) 0.0252(2) Uani 1 1 d .
H17X H 0.4909 0.7306 0.0465 0.038 Uiso 1 1 calc R
H17Y H 0.6002 0.6616 0.1322 0.038 Uiso 1 1 calc R
H17Z H 0.5746 0.8004 0.1049 0.038 Uiso 1 1 calc R

loop_
_atom_site_aniso_label
_atom_site_aniso_U_11
_atom_site_aniso_U_22
_atom_site_aniso_U_33
_atom_site_aniso_U_23
_atom_site_aniso_U_13
_atom_site_aniso_U_12
O1A 0.0277(4) 0.0194(4) 0.0267(4) -0.0078(3) -0.0029(3) 0.0052(3)
N1A 0.0186(5) 0.0219(4) 0.0145(4) -0.0054(3) 0.0018(3) -0.0021(3)
C1A 0.0172(5) 0.0185(5) 0.0180(4) -0.0070(4) -0.0007(4) -0.0047(4)
C2A 0.0223(6) 0.0265(5) 0.0213(5) -0.0046(4) -0.0050(4) -0.0035(4)
C3A 0.0184(6) 0.0307(6) 0.0342(6) -0.0095(5) -0.0089(5) 0.0021(4)
C4A 0.0148(5) 0.0303(6) 0.0359(6) -0.0164(5) 0.0011(5) -0.0023(4)
C5A 0.0186(5) 0.0191(5) 0.0241(5) -0.0115(4) 0.0032(4) -0.0056(4)
C6A 0.0242(6) 0.0260(5) 0.0266(5) -0.0147(4) 0.0106(4) -0.0115(4)
C7A 0.0349(7) 0.0246(5) 0.0188(5) -0.0066(4) 0.0076(4) -0.0121(5)
C8A 0.0297(6) 0.0179(5) 0.0181(5) -0.0027(4) -0.0007(4) -0.0052(4)
C9A 0.0210(5) 0.0128(4) 0.0174(4) -0.0051(4) 0.0004(4) -0.0029(4)
C10A 0.0176(5) 0.0134(4) 0.0182(4) -0.0066(4) 0.0007(4) -0.0037(4)
C11A 0.0295(6) 0.0279(6) 0.0244(5) -0.0142(4) 0.0007(5) -0.0005(5)
C12A 0.0251(6) 0.0337(6) 0.0164(5) -0.0027(4) 0.0020(4) -0.0052(5)
C13A 0.0210(5) 0.0177(5) 0.0124(4) -0.0031(3) -0.0030(4) 0.0014(4)
C14A 0.0160(5) 0.0204(5) 0.0186(4) -0.0064(4) -0.0018(4) -0.0011(4)
C15A 0.0179(6) 0.0368(6) 0.0276(5) -0.0124(5) 0.0023(4) -0.0060(5)
C16A 0.0329(7) 0.0351(6) 0.0237(5) -0.0093(5) -0.0094(5) -0.0034(5)
C17A 0.0196(5) 0.0183(5) 0.0362(6) -0.0091(4) -0.0004(5) -0.0035(4)
O1B 0.0345(5) 0.0341(4) 0.0270(4) -0.0154(3) 0.0137(4) -0.0099(4)
N1B 0.0197(5) 0.0165(4) 0.0239(4) -0.0066(3) -0.0024(4) 0.0006(3)
C1B 0.0193(5) 0.0178(5) 0.0155(4) -0.0065(4) 0.0001(4) -0.0020(4)
C2B 0.0253(6) 0.0190(5) 0.0239(5) -0.0064(4) 0.0005(4) -0.0050(4)
C3B 0.0195(6) 0.0312(6) 0.0260(5) -0.0104(4) 0.0019(4) -0.0083(4)
C4B 0.0186(5) 0.0326(6) 0.0209(5) -0.0122(4) -0.0018(4) 0.0015(4)
C5B 0.0230(6) 0.0225(5) 0.0146(4) -0.0089(4) -0.0024(4) 0.0013(4)
C6B 0.0325(7) 0.0242(5) 0.0232(5) -0.0098(4) -0.0099(5) 0.0068(5)
C7B 0.0475(8) 0.0163(5) 0.0292(6) -0.0051(4) -0.0126(5) 0.0023(5)
C8B 0.0370(7) 0.0196(5) 0.0242(5) -0.0044(4) -0.0062(5) -0.0076(5)
C9B 0.0247(6) 0.0188(5) 0.0143(4) -0.0064(4) -0.0011(4) -0.0038(4)
C10B 0.0209(5) 0.0180(5) 0.0131(4) -0.0068(4) -0.0004(4) -0.0018(4)
C11B 0.0230(6) 0.0280(6) 0.0386(6) -0.0206(5) -0.0009(5) 0.0015(5)
C12B 0.0344(7) 0.0198(5) 0.0370(6) 0.0003(5) -0.0123(5) -0.0031(5)
C13B 0.0242(6) 0.0166(5) 0.0209(5) -0.0073(4) 0.0047(4) -0.0086(4)
C14B 0.0173(5) 0.0240(5) 0.0246(5) -0.0102(4) 0.0006(4) -0.0054(4)
C15B 0.0197(6) 0.0347(6) 0.0439(7) -0.0149(5) -0.0032(5) -0.0001(5)
C16B 0.0291(6) 0.0318(6) 0.0357(6) -0.0132(5) -0.0026(5) -0.0125(5)
C17B 0.0242(6) 0.0338(6) 0.0199(5) -0.0104(4) -0.0011(4) -0.0052(5)

loop_
_atom_type_symbol
_atom_type_description
_atom_type_scat_dispersion_real
_atom_type_scat_dispersion_imag
_atom_type_scat_source
C C 0.0033 0.0016 'International Tables Vol C Tables 4.2.6.8 and 6.1.1.4'
H H 0.0000 0.0000 'International Tables Vol C Tables 4.2.6.8 and 6.1.1.4'
N N 0.0061 0.0033 'International Tables Vol C Tables 4.2.6.8 and 6.1.1.4'
O O 0.0106 0.0060 'International Tables Vol C Tables 4.2.6.8 and 6.1.1.4'

loop_
_geom_angle_atom_site_label_1
_geom_angle_atom_site_label_2
_geom_angle_atom_site_label_3
_geom_angle
C1A N1A C12A 114.68(8)
C1A N1A C11A 111.91(8)
C12A N1A C11A 109.87(8)
C2A C1A N1A 123.42(9)
C2A C1A C10A 119.44(9)
N1A C1A C10A 117.14(9)
C1A C2A C3A 121.24(10)
C1A C2A H2A 119.4
C3A C2A H2A 119.4
C4A C3A C2A 120.27(10)
C4A C3A H3A 119.9
C2A C3A H3A 119.9
C3A C4A C5A 120.55(10)
C3A C4A H4A 119.7
C5A C4A H4A 119.7
C4A C5A C6A 120.90(10)
C4A C5A C10A 119.54(9)
C6A C5A C10A 119.52(10)
C7A C6A C5A 120.87(10)
C7A C6A H6A 119.6
C5A C6A H6A 119.6
C6A C7A C8A 119.82(10)
C6A C7A H7A 120.1
C8A C7A H7A 120.1
C9A C8A C7A 121.59(10)
C9A C8A H8A 119.2
C7A C8A H8A 119.2
C8A C9A C10A 119.40(10)
C8A C9A C13A 115.49(9)
C10A C9A C13A 124.83(8)
C5A C10A C9A 118.58(9)
C5A C10A C1A 118.54(9)
C9A C10A C1A 122.85(9)
N1A C11A H11A 109.5
N1A C11A H11B 109.5
H11A C11A H11B 109.5
N1A C11A H11C 109.5
H11A C11A H11C 109.5
H11B C11A H11C 109.5
N1A C12A H12A 109.5
N1A C12A H12B 109.5
H12A C12A H12B 109.5
N1A C12A H29C 109.5
H12A C12A H29C 109.5
H12B C12A H29C 109.5
O1A C13A C9A 120.37(9)
O1A C13A C14A 120.78(9)
C9A C13A C14A 117.60(8)
C15A C14A C17A 110.51(9)
C15A C14A C13A 109.95(8)
C17A C14A C13A 112.73(8)
C15A C14A C16A 109.27(9)
C17A C14A C16A 109.00(9)
C13A C14A C16A 105.20(8)
C14A C15A H15A 109.5
C14A C15A H15B 109.5
H15A C15A H15B 109.5
C14A C15A H15C 109.5
H15A C15A H15C 109.5
H15B C15A H15C 109.5
C14A C16A H16A 109.5
C14A C16A H16B 109.5
H16A C16A H16B 109.5
C14A C16A H16C 109.5
H16A C16A H16C 109.5
H16B C16A H16C 109.5
C14A C17A H17A 109.5
C14A C17A H17B 109.5
H17A C17A H17B 109.5
C14A C17A H17C 109.5
H17A C17A H17C 109.5
H17B C17A H17C 109.5
C1B N1B C12B 113.53(9)
C1B N1B C11B 111.74(8)
C12B N1B C11B 109.91(9)
C2B C1B C10B 119.95(9)
C2B C1B N1B 122.39(9)
C10B C1B N1B 117.66(9)
C1B C2B C3B 121.47(10)
C1B C2B H2B 119.3
C3B C2B H2B 119.3
C4B C3B C2B 119.83(10)
C4B C3B H3B 120.1
C2B C3B H3B 120.1
C3B C4B C5B 120.81(10)
C3B C4B H4B 119.6
C5B C4B H4B 119.6
C4B C5B C6B 120.62(10)
C4B C5B C10B 119.80(9)
C6B C5B C10B 119.58(10)
C7B C6B C5B 121.02(11)
C7B C6B H6B 119.5
C5B C6B H6B 119.5
C6B C7B C8B 119.78(10)
C6B C7B H7B 120.1
C8B C7B H7B 120.1
C9B C8B C7B 121.58(11)
C9B C8B H8B 119.2
C7B C8B H8B 119.2
C8B C9B C10B 119.66(10)
C8B C9B C13B 115.97(10)
C10B C9B C13B 124.31(9)
C5B C10B C1B 118.13(9)
C5B C10B C9B 118.31(9)
C1B C10B C9B 123.56(9)
N1B C11B H11X 109.5
N1B C11B H11Y 109.5
H11X C11B H11Y 109.5
N1B C11B H11Z 109.5
H11X C11B H11Z 109.5
H11Y C11B H11Z 109.5
N1B C12B H12X 109.5
N1B C12B H12Y 109.5
H12X C12B H12Y 109.5
N1B C12B H12Z 109.5
H12X C12B H12Z 109.5
H12Y C12B H12Z 109.5
O1B C13B C9B 119.02(10)
O1B C13B C14B 119.95(10)
C9B C13B C14B 119.69(8)
C17B C14B C15B 111.11(9)
C17B C14B C13B 113.11(9)
C15B C14B C13B 109.87(9)
C17B C14B C16B 109.04(9)
C15B C14B C16B 108.76(9)
C13B C14B C16B 104.67(8)
C14B C15B H15X 109.5
C14B C15B H15Y 109.5
H15X C15B H15Y 109.5
C14B C15B H15Z 109.5
H15X C15B H15Z 109.5
H15Y C15B H15Z 109.5
C14B C16B H16X 109.5
C14B C16B H16Y 109.5
H16X C16B H16Y 109.5
C14B C16B H16Z 109.5
H16X C16B H16Z 109.5
H16Y C16B H16Z 109.5
C14B C17B H17X 109.5
C14B C17B H17Y 109.5
H17X C17B H17Y 109.5
C14B C17B H17Z 109.5
H17X C17B H17Z 109.5
H17Y C17B H17Z 109.5

loop_
_geom_bond_atom_site_label_1
_geom_bond_atom_site_label_2
_geom_bond_distance
O1A C13A 1.2193(12)
N1A C1A 1.4246(13)
N1A C12A 1.4655(13)
N1A C11A 1.4707(13)
C1A C2A 1.3728(15)
C1A C10A 1.4341(13)
C2A C3A 1.4086(16)
C2A H2A 0.9500
C3A C4A 1.3632(16)
C3A H3A 0.9500
C4A C5A 1.4143(15)
C4A H4A 0.9500
C5A C6A 1.4174(14)
C5A C10A 1.4227(14)
C6A C7A 1.3603(17)
C6A H6A 0.9500
C7A C8A 1.4070(16)
C7A H7A 0.9500
C8A C9A 1.3792(13)
C8A H8A 0.9500
C9A C10A 1.4279(14)
C9A C13A 1.5116(14)
C11A H11A 0.9800
C11A H11B 0.9800
C11A H11C 0.9800
C12A H12A 0.9800
C12A H12B 0.9800
C12A H29C 0.9800
C13A C14A 1.5352(14)
C14A C15A 1.5220(14)
C14A C17A 1.5251(14)
C14A C16A 1.5417(14)
C15A H15A 0.9800
C15A H15B 0.9800
C15A H15C 0.9800
C16A H16A 0.9800
C16A H16B 0.9800
C16A H16C 0.9800
C17A H17A 0.9800
C17A H17B 0.9800
C17A H17C 0.9800
O1B C13B 1.2165(12)
N1B C1B 1.4366(13)
N1B C12B 1.4679(14)
N1B C11B 1.4696(13)
C1B C2B 1.3727(15)
C1B C10B 1.4288(13)
C2B C3B 1.4079(16)
C2B H2B 0.9500
C3B C4B 1.3623(16)
C3B H3B 0.9500
C4B C5B 1.4143(16)
C4B H4B 0.9500
C5B C6B 1.4148(14)
C5B C10B 1.4257(15)
C6B C7B 1.3617(18)
C6B H6B 0.9500
C7B C8B 1.4039(18)
C7B H7B 0.9500
C8B C9B 1.3784(14)
C8B H8B 0.9500
C9B C10B 1.4294(14)
C9B C13B 1.5060(15)
C11B H11X 0.9800
C11B H11Y 0.9800
C11B H11Z 0.9800
C12B H12X 0.9800
C12B H12Y 0.9800
C12B H12Z 0.9800
C13B C14B 1.5373(14)
C14B C17B 1.5194(15)
C14B C15B 1.5298(16)
C14B C16B 1.5413(15)
C15B H15X 0.9800
C15B H15Y 0.9800
C15B H15Z 0.9800
C16B H16X 0.9800
C16B H16Y 0.9800
C16B H16Z 0.9800
C17B H17X 0.9800
C17B H17Y 0.9800
C17B H17Z 0.9800
